data_4085335
loop_
_publ_author_name
'Rezaei Rad, Babak'
'Chakraborty, Uttam'
'M\"uhldorf, Bernd'
'Sklorz, Julian A. W.'
'Bodensteiner, Michael'
'M\"uller, Christian'
'Wolf, Robert'

_publ_section_title
;
 Synthesis, Structure, and Reactivity of Pentamethylcyclopentadienyl
 2,4,6-Triphenylphosphinine Iron Complexes
;
_journal_issue 3
_journal_name_full Organometallics
_journal_page_first 622
_journal_paper_doi 10.1021/om501161y
_journal_volume 34
_journal_year 2015
_chemical_formula_moiety 'C33 H33 Fe P'
_chemical_formula_sum 'C33 H33 Fe P'
_chemical_formula_weight 516.41
_chemical_name_systematic
;
 ?
;
_space_group_crystal_system monoclinic
_space_group_IT_number 14
_space_group_name_Hall '-P 2yn'
_space_group_name_H-M_alt 'P 1 21/n 1'
_symmetry_space_group_name_Hall '-P 2yn'
_symmetry_space_group_name_H-M 'P 1 21/n 1'
_atom_sites_solution_hydrogens mixed
_atom_sites_solution_primary direct
_audit_creation_date 2014-08-26
_audit_creation_method
;
Olex2 1.2
(compiled 2014.05.21 svn.r2940 for OlexSys, GUI svn.r4846)
;
_cell_angle_alpha 90
_cell_angle_beta 106.8577(16)
_cell_angle_gamma 90
_cell_formula_units_Z 4
_cell_length_a 11.9388(2)
_cell_length_b 16.8436(2)
_cell_length_c 13.23897(18)
_cell_measurement_reflns_used 9338
_cell_measurement_temperature 123.00(10)
_cell_measurement_theta_max 75.8430
_cell_measurement_theta_min 4.3290
_cell_volume 2547.85(7)
_computing_cell_refinement
;
CrysAlisPro, Agilent Technologies,
Version 1.171.36.28 (release 01-02-2013 CrysAlis171 .NET)
(compiled Feb  1 2013,16:14:44)
;
_computing_data_collection
;
CrysAlisPro, Agilent Technologies,
Version 1.171.36.28 (release 01-02-2013 CrysAlis171 .NET)
(compiled Feb  1 2013,16:14:44)
;
_computing_data_reduction
;
CrysAlisPro, Agilent Technologies,
Version 1.171.36.28 (release 01-02-2013 CrysAlis171 .NET)
(compiled Feb  1 2013,16:14:44)
;
_computing_molecular_graphics 'Olex2 (Dolomanov et al., 2009)'
_computing_publication_material 'Olex2 (Dolomanov et al., 2009)'
_computing_structure_refinement 'ShelXL (Sheldrick, 2008)'
_computing_structure_solution 'ShelXS (Sheldrick, 2008)'
_diffrn_ambient_temperature 123.00(10)
_diffrn_detector_area_resol_mean 10.3546
_diffrn_measured_fraction_theta_full 1.000
_diffrn_measured_fraction_theta_max 0.985
_diffrn_measurement_details
;
  1 omega  -67.00   28.00   1.0000    5.0000
omega____ theta____ kappa____ phi______ frames
    -      -41.2064   37.0000  120.0000 95

  2 omega  -33.00   71.00   1.0000    5.0000
omega____ theta____ kappa____ phi______ frames
    -       41.2064  -57.0000 -180.0000 104

  3 omega   37.00   68.00   1.0000   15.0000
omega____ theta____ kappa____ phi______ frames
    -      113.0000  -30.0000  -90.0000 31

  4 omega   43.00   69.00   1.0000   15.0000
omega____ theta____ kappa____ phi______ frames
    -      113.0000  -30.0000 -120.0000 26

  5 omega   36.00   69.00   1.0000   15.0000
omega____ theta____ kappa____ phi______ frames
    -      113.0000  -30.0000   60.0000 33

  6 omega   39.00  143.00   1.0000   15.0000
omega____ theta____ kappa____ phi______ frames
    -      113.0000  -61.0000   30.0000 104

  7 omega   39.00   68.00   1.0000   15.0000
omega____ theta____ kappa____ phi______ frames
    -      113.0000  -30.0000  -60.0000 29

  8 omega   39.00   69.00   1.0000   15.0000
omega____ theta____ kappa____ phi______ frames
    -      113.0000  -30.0000  -30.0000 30

  9 omega   35.00   68.00   1.0000   15.0000
omega____ theta____ kappa____ phi______ frames
    -      113.0000  -30.0000   30.0000 33

 10 omega  113.00  149.00   1.0000   15.0000
omega____ theta____ kappa____ phi______ frames
    -      113.0000   61.0000   30.0000 36

 11 omega   38.00   69.00   1.0000   15.0000
omega____ theta____ kappa____ phi______ frames
    -      113.0000  -30.0000 -180.0000 31

 12 omega   29.00  106.00   1.0000   15.0000
omega____ theta____ kappa____ phi______ frames
    -      113.0000  -94.0000  -60.0000 77

 13 omega   30.00  137.00   1.0000   15.0000
omega____ theta____ kappa____ phi______ frames
    -      113.0000    0.0000 -150.0000 107

 14 omega -115.00  -12.00   1.0000    5.0000
omega____ theta____ kappa____ phi______ frames
    -      -41.2064  -57.0000  120.0000 103

 15 omega -115.00  -12.00   1.0000    5.0000
omega____ theta____ kappa____ phi______ frames
    -      -41.2064  -57.0000 -150.0000 103

 16 omega -115.00  -12.00   1.0000    5.0000
omega____ theta____ kappa____ phi______ frames
    -      -41.2064  -57.0000  -30.0000 103

 17 omega -162.00  -71.00   1.0000   15.0000
omega____ theta____ kappa____ phi______ frames
    -      -83.0000  -77.0000 -180.0000 91

 18 omega   35.00  116.00   1.0000   15.0000
omega____ theta____ kappa____ phi______ frames
    -      113.0000 -111.0000 -120.0000 81

 19 omega   83.00  158.00   1.0000   15.0000
omega____ theta____ kappa____ phi______ frames
    -      113.0000   61.0000   60.0000 75

 20 omega   82.00  158.00   1.0000   15.0000
omega____ theta____ kappa____ phi______ frames
    -      113.0000   30.0000  -90.0000 76

 21 omega   83.00  158.00   1.0000   15.0000
omega____ theta____ kappa____ phi______ frames
    -      113.0000   61.0000  -60.0000 75

 22 omega   85.00  158.00   1.0000   15.0000
omega____ theta____ kappa____ phi______ frames
    -      113.0000   45.0000 -150.0000 73

 23 omega   85.00  158.00   1.0000   15.0000
omega____ theta____ kappa____ phi______ frames
    -      113.0000   45.0000    0.0000 73
;
_diffrn_measurement_device_type 'SuperNova, Single source at offset, Atlas'
_diffrn_measurement_method '\w scans'
_diffrn_orient_matrix_UB_11 -0.0226310000
_diffrn_orient_matrix_UB_12 -0.0064166000
_diffrn_orient_matrix_UB_13 -0.1204033000
_diffrn_orient_matrix_UB_21 0.0805665000
_diffrn_orient_matrix_UB_22 0.0719187000
_diffrn_orient_matrix_UB_23 0.0026589000
_diffrn_orient_matrix_UB_31 0.1055453000
_diffrn_orient_matrix_UB_32 -0.0562383000
_diffrn_orient_matrix_UB_33 0.0170721000
_diffrn_radiation_monochromator mirror
_diffrn_radiation_type CuK\a
_diffrn_radiation_wavelength 1.54184
_diffrn_reflns_av_R_equivalents 0.0421
_diffrn_reflns_av_unetI/netI 0.0317
_diffrn_reflns_Laue_measured_fraction_full 1.000
_diffrn_reflns_Laue_measured_fraction_max 0.985
_diffrn_reflns_limit_h_max 15
_diffrn_reflns_limit_h_min -13
_diffrn_reflns_limit_k_max 21
_diffrn_reflns_limit_k_min -21
_diffrn_reflns_limit_l_max 16
_diffrn_reflns_limit_l_min -16
_diffrn_reflns_number 23025
_diffrn_reflns_point_group_measured_fraction_full 1.000
_diffrn_reflns_point_group_measured_fraction_max 0.985
_diffrn_reflns_theta_full 67.684
_diffrn_reflns_theta_max 76.664
_diffrn_reflns_theta_min 4.367
_diffrn_source 'SuperNova (Cu) X-ray Source'
_exptl_absorpt_coefficient_mu 5.474
_exptl_absorpt_correction_T_max 1.00000
_exptl_absorpt_correction_T_min 0.73599
_exptl_absorpt_correction_type multi-scan
_exptl_absorpt_process_details
;
CrysAlisPro, Agilent Technologies,
Version 1.171.36.28 (release 01-02-2013 CrysAlis171 .NET)
(compiled Feb  1 2013,16:14:44)
Empirical absorption correction using spherical harmonics,
 implemented in SCALE3 ABSPACK scaling algorithm.
;
_exptl_crystal_colour 'clear dark red'
_exptl_crystal_colour_lustre clear
_exptl_crystal_colour_modifier dark
_exptl_crystal_colour_primary red
_exptl_crystal_density_diffrn 1.346
_exptl_crystal_description block
_exptl_crystal_F_000 1088
_exptl_crystal_size_max 0.17
_exptl_crystal_size_mid 0.1086
_exptl_crystal_size_min 0.0482
_refine_diff_density_max 0.483
_refine_diff_density_min -0.427
_refine_diff_density_rms 0.063
_refine_ls_extinction_method none
_refine_ls_goodness_of_fit_ref 1.036
_refine_ls_hydrogen_treatment mixed
_refine_ls_matrix_type full
_refine_ls_number_parameters 320
_refine_ls_number_reflns 5281
_refine_ls_number_restraints 0
_refine_ls_restrained_S_all 1.036
_refine_ls_R_factor_all 0.0469
_refine_ls_R_factor_gt 0.0398
_refine_ls_shift/su_max 0.001
_refine_ls_shift/su_mean 0.000
_refine_ls_structure_factor_coef Fsqd
_refine_ls_weighting_details 'w=1/[\s^2^(Fo^2^)+(0.0643P)^2^+1.4578P] where P=(Fo^2^+2Fc^2^)/3'
_refine_ls_weighting_scheme calc
_refine_ls_wR_factor_gt 0.1062
_refine_ls_wR_factor_ref 0.1117
_reflns_Friedel_coverage 0.000
_reflns_number_gt 4649
_reflns_number_total 5281
_reflns_threshold_expression 'I > 2\s(I)'
_cod_data_source_file om501161y_si_002.cif
_cod_data_source_block 7
_cod_depositor_comments 'Adding full bibliography for 4085329--4085336.cif.'
_cod_original_cell_volume 2547.84(7)
_cod_database_code 4085335
_shelxl_version_number 2014-3
_chemical_oxdiff_formula 'C132 H132 Fe P'
_shelx_space_group_comment
;
The symmetry employed for this shelxl refinement is uniquely defined
by the following loop, which should always be used as a source of
symmetry information in preference to the above space-group names.
They are only intended as comments.
;
_reflns_odcompleteness_completeness 99.41
_reflns_odcompleteness_iscentric 1
_reflns_odcompleteness_theta 74.33
_olex2_refinement_description
;
1. Fixed Uiso
 At 1.2 times of:
  All C(H) groups
 At 1.5 times of:
  All C(H,H,H) groups
2.a Me refined with riding coordinates:
 C26(H26A,H26B,H26C), C27(H27A,H27B,H27C), C28(H28A,H28B,H28C), C29(H29A,H29B,
 H29C), C30(H30A,H30B,H30C)
2.b Aromatic/amide H refined with riding coordinates:
 C2(H2), C4(H4), C12(H12), C13(H13), C14(H14), C15(H15), C16(H16), C32(H32),
 C33(H33), C34(H34), C35(H35), C36(H36), C52(H52), C53(H53), C54(H54), C55(H55),
  C56(H56)
;
_olex2_submission_special_instructions 'No special instructions were received'

loop_
_space_group_symop_operation_xyz
'x, y, z'
'-x+1/2, y+1/2, -z+1/2'
'-x, -y, -z'
'x-1/2, -y-1/2, z-1/2'

loop_
_atom_site_label
_atom_site_type_symbol
_atom_site_fract_x
_atom_site_fract_y
_atom_site_fract_z
_atom_site_U_iso_or_equiv
_atom_site_adp_type
_atom_site_occupancy
_atom_site_site_symmetry_order
_atom_site_calc_flag
_atom_site_refinement_flags_posn
C1 C 0.25524(19) 0.08052(13) 0.60679(16) 0.0194(4) Uani 1 1 d .
C2 C 0.1737(2) 0.09242(13) 0.66440(17) 0.0210(4) Uani 1 1 d .
H2 H 0.1177 0.0534 0.6612 0.025 Uiso 1 1 calc R
C3 C 0.17278(19) 0.16145(13) 0.72739(16) 0.0197(4) Uani 1 1 d .
C4 C 0.26795(19) 0.21613(12) 0.74672(16) 0.0200(4) Uani 1 1 d .
H4 H 0.2720 0.2560 0.7962 0.024 Uiso 1 1 calc R
C5 C 0.35680(19) 0.21345(12) 0.69511(16) 0.0199(4) Uani 1 1 d .
C11 C 0.2528(2) 0.00527(13) 0.54698(16) 0.0206(4) Uani 1 1 d .
C12 C 0.1583(2) -0.04770(13) 0.52776(17) 0.0229(4) Uani 1 1 d .
H12 H 0.0972 -0.0369 0.5561 0.027 Uiso 1 1 calc R
C13 C 0.1537(2) -0.11573(14) 0.46759(19) 0.0281(5) Uani 1 1 d .
H13 H 0.0891 -0.1492 0.4551 0.034 Uiso 1 1 calc R
C14 C 0.2447(2) -0.13426(14) 0.42592(19) 0.0302(5) Uani 1 1 d .
H14 H 0.2425 -0.1805 0.3869 0.036 Uiso 1 1 calc R
C15 C 0.3387(2) -0.08280(15) 0.44349(19) 0.0303(5) Uani 1 1 d .
H15 H 0.4002 -0.0944 0.4159 0.036 Uiso 1 1 calc R
C16 C 0.3421(2) -0.01370(14) 0.50217(18) 0.0262(5) Uani 1 1 d .
H16 H 0.4053 0.0207 0.5118 0.031 Uiso 1 1 calc R
C21 C 0.5068(2) 0.08547(13) 0.86982(17) 0.0222(4) Uani 1 1 d .
C22 C 0.4330(2) 0.11142(13) 0.93145(16) 0.0214(4) Uani 1 1 d .
C23 C 0.3413(2) 0.05478(13) 0.91903(16) 0.0221(4) Uani 1 1 d .
C24 C 0.3565(2) -0.00539(13) 0.84774(17) 0.0214(4) Uani 1 1 d .
C25 C 0.4597(2) 0.01345(13) 0.81802(17) 0.0214(4) Uani 1 1 d .
C26 C 0.6176(2) 0.12502(15) 0.8661(2) 0.0285(5) Uani 1 1 d .
H26A H 0.6290 0.1726 0.9077 0.043 Uiso 1 1 calc R
H26B H 0.6823 0.0897 0.8937 0.043 Uiso 1 1 calc R
H26C H 0.6125 0.1382 0.7943 0.043 Uiso 1 1 calc R
C27 C 0.4513(2) 0.18150(14) 1.00365(18) 0.0303(5) Uani 1 1 d .
H27A H 0.5183 0.2110 0.9986 0.045 Uiso 1 1 calc R
H27B H 0.3833 0.2149 0.9838 0.045 Uiso 1 1 calc R
H27C H 0.4640 0.1636 1.0750 0.045 Uiso 1 1 calc R
C28 C 0.2512(2) 0.05623(16) 0.97756(18) 0.0298(5) Uani 1 1 d .
H28A H 0.1989 0.0121 0.9557 0.045 Uiso 1 1 calc R
H28B H 0.2892 0.0527 1.0520 0.045 Uiso 1 1 calc R
H28C H 0.2076 0.1049 0.9625 0.045 Uiso 1 1 calc R
C29 C 0.2815(2) -0.07747(14) 0.81473(19) 0.0287(5) Uani 1 1 d .
H29A H 0.3102 -0.1082 0.7665 0.043 Uiso 1 1 calc R
H29B H 0.2838 -0.1089 0.8758 0.043 Uiso 1 1 calc R
H29C H 0.2023 -0.0615 0.7808 0.043 Uiso 1 1 calc R
C30 C 0.5131(2) -0.03649(14) 0.75082(19) 0.0284(5) Uani 1 1 d .
H30A H 0.4641 -0.0817 0.7254 0.043 Uiso 1 1 calc R
H30B H 0.5204 -0.0057 0.6920 0.043 Uiso 1 1 calc R
H30C H 0.5892 -0.0541 0.7919 0.043 Uiso 1 1 calc R
C31 C 0.08035(19) 0.17080(14) 0.78144(17) 0.0221(4) Uani 1 1 d .
C32 C 0.0557(2) 0.24604(15) 0.8141(2) 0.0301(5) Uani 1 1 d .
H32 H 0.0992 0.2894 0.8036 0.036 Uiso 1 1 calc R
C33 C -0.0321(2) 0.25743(17) 0.8619(2) 0.0374(6) Uani 1 1 d .
H33 H -0.0468 0.3080 0.8832 0.045 Uiso 1 1 calc R
C34 C -0.0978(2) 0.19373(17) 0.8778(2) 0.0370(6) Uani 1 1 d .
H34 H -0.1566 0.2013 0.9100 0.044 Uiso 1 1 calc R
C35 C -0.0758(2) 0.11875(17) 0.8457(2) 0.0334(6) Uani 1 1 d .
H35 H -0.1199 0.0757 0.8564 0.040 Uiso 1 1 calc R
C36 C 0.0120(2) 0.10744(15) 0.7974(2) 0.0281(5) Uani 1 1 d .
H36 H 0.0254 0.0568 0.7754 0.034 Uiso 1 1 calc R
C51 C 0.4571(2) 0.26973(12) 0.72509(16) 0.0212(4) Uani 1 1 d .
C52 C 0.4734(2) 0.32324(14) 0.80928(18) 0.0246(5) Uani 1 1 d .
H52 H 0.4214 0.3227 0.8496 0.029 Uiso 1 1 calc R
C53 C 0.5655(2) 0.37705(14) 0.83383(19) 0.0292(5) Uani 1 1 d .
H53 H 0.5739 0.4118 0.8901 0.035 Uiso 1 1 calc R
C54 C 0.6446(2) 0.37977(16) 0.7762(2) 0.0347(6) Uani 1 1 d .
H54 H 0.7058 0.4162 0.7926 0.042 Uiso 1 1 calc R
C55 C 0.6310(3) 0.32682(17) 0.6926(2) 0.0395(6) Uani 1 1 d .
H55 H 0.6842 0.3273 0.6534 0.047 Uiso 1 1 calc R
C56 C 0.5386(2) 0.27334(16) 0.6674(2) 0.0324(5) Uani 1 1 d .
H56 H 0.5306 0.2390 0.6107 0.039 Uiso 1 1 calc R
P1 P 0.32632(5) 0.16502(3) 0.56738(4) 0.02334(14) Uani 1 1 d .
Fe1 Fe 0.33533(3) 0.10390(2) 0.77287(2) 0.01633(10) Uani 1 1 d .
H1 H 0.232(2) 0.2088(16) 0.501(2) 0.023(7) Uiso 1 1 d .

loop_
_atom_site_aniso_label
_atom_site_aniso_U_11
_atom_site_aniso_U_22
_atom_site_aniso_U_33
_atom_site_aniso_U_23
_atom_site_aniso_U_13
_atom_site_aniso_U_12
C1 0.0187(10) 0.0210(10) 0.0172(9) -0.0002(8) 0.0031(8) 0.0002(8)
C2 0.0192(11) 0.0228(10) 0.0200(10) -0.0006(8) 0.0044(8) -0.0006(8)
C3 0.0178(10) 0.0218(10) 0.0189(9) 0.0008(7) 0.0046(8) 0.0044(8)
C4 0.0232(11) 0.0161(9) 0.0209(9) 0.0011(7) 0.0070(8) 0.0038(8)
C5 0.0220(11) 0.0168(10) 0.0208(9) 0.0012(7) 0.0060(8) 0.0002(8)
C11 0.0232(11) 0.0209(10) 0.0164(9) 0.0024(8) 0.0036(8) 0.0028(8)
C12 0.0246(11) 0.0202(10) 0.0243(10) 0.0021(8) 0.0076(9) 0.0005(8)
C13 0.0319(13) 0.0238(11) 0.0276(11) -0.0005(9) 0.0070(10) -0.0034(9)
C14 0.0415(15) 0.0229(11) 0.0264(11) -0.0048(9) 0.0099(10) -0.0006(10)
C15 0.0364(14) 0.0291(12) 0.0289(11) -0.0038(9) 0.0148(10) 0.0028(10)
C16 0.0261(12) 0.0271(12) 0.0273(11) -0.0036(9) 0.0109(9) -0.0021(9)
C21 0.0192(11) 0.0214(10) 0.0238(10) 0.0045(8) 0.0026(8) 0.0002(8)
C22 0.0211(11) 0.0224(10) 0.0174(9) 0.0014(8) 0.0005(8) 0.0005(8)
C23 0.0224(11) 0.0238(11) 0.0200(9) 0.0041(8) 0.0058(8) 0.0016(8)
C24 0.0226(11) 0.0189(10) 0.0207(10) 0.0053(8) 0.0029(8) 0.0013(8)
C25 0.0211(11) 0.0191(10) 0.0226(10) 0.0040(8) 0.0041(8) 0.0036(8)
C26 0.0205(12) 0.0283(12) 0.0338(12) 0.0050(9) 0.0032(9) -0.0023(9)
C27 0.0382(14) 0.0266(12) 0.0225(10) -0.0032(9) 0.0028(10) 0.0002(10)
C28 0.0285(13) 0.0387(14) 0.0242(11) 0.0050(9) 0.0107(10) 0.0015(10)
C29 0.0308(13) 0.0209(11) 0.0299(11) 0.0030(9) 0.0020(10) -0.0052(9)
C30 0.0333(13) 0.0246(11) 0.0285(11) 0.0018(9) 0.0107(10) 0.0074(9)
C31 0.0178(11) 0.0278(11) 0.0204(9) -0.0009(8) 0.0054(8) 0.0022(8)
C32 0.0307(13) 0.0253(12) 0.0402(13) -0.0019(10) 0.0194(11) 0.0000(9)
C33 0.0364(15) 0.0350(14) 0.0491(15) -0.0099(12) 0.0257(13) -0.0005(11)
C34 0.0288(14) 0.0472(16) 0.0416(14) -0.0122(12) 0.0205(11) -0.0040(11)
C35 0.0263(13) 0.0393(14) 0.0387(13) -0.0061(11) 0.0157(11) -0.0074(10)
C36 0.0221(12) 0.0322(13) 0.0320(12) -0.0054(9) 0.0111(10) -0.0019(9)
C51 0.0231(11) 0.0173(10) 0.0231(10) 0.0019(8) 0.0063(9) -0.0001(8)
C52 0.0225(11) 0.0253(11) 0.0249(10) -0.0015(8) 0.0052(9) 0.0013(9)
C53 0.0272(13) 0.0253(11) 0.0320(12) -0.0065(9) 0.0033(10) -0.0012(9)
C54 0.0319(14) 0.0301(13) 0.0404(14) -0.0019(10) 0.0078(11) -0.0109(10)
C55 0.0411(16) 0.0403(15) 0.0436(15) -0.0060(12) 0.0226(13) -0.0144(12)
C56 0.0349(14) 0.0335(13) 0.0333(12) -0.0084(10) 0.0170(11) -0.0110(11)
P1 0.0284(3) 0.0223(3) 0.0212(3) -0.0008(2) 0.0103(2) -0.0042(2)
Fe1 0.01644(18) 0.01551(17) 0.01726(17) 0.00041(11) 0.00523(12) 0.00031(11)

loop_
_atom_type_symbol
_atom_type_description
_atom_type_scat_dispersion_real
_atom_type_scat_dispersion_imag
_atom_type_scat_source
C C 0.0181 0.0091 'International Tables Vol C Tables 4.2.6.8 and 6.1.1.4'
H H 0.0000 0.0000 'International Tables Vol C Tables 4.2.6.8 and 6.1.1.4'
P P 0.2955 0.4335 'International Tables Vol C Tables 4.2.6.8 and 6.1.1.4'
Fe Fe -1.1336 3.1974 'International Tables Vol C Tables 4.2.6.8 and 6.1.1.4'

loop_
_exptl_crystal_face_index_h
_exptl_crystal_face_index_k
_exptl_crystal_face_index_l
_exptl_crystal_face_perp_dist
_exptl_oxdiff_crystal_face_indexfrac_h
_exptl_oxdiff_crystal_face_indexfrac_k
_exptl_oxdiff_crystal_face_indexfrac_l
_exptl_oxdiff_crystal_face_x
_exptl_oxdiff_crystal_face_y
_exptl_oxdiff_crystal_face_z
7 -6 -1 0.0512 7.0050 -6.0003 -0.9986 0.0002 0.1302 1.0597
1 -1 8 0.0207 1.0024 -1.0035 7.9973 -0.9792 0.0299 0.2988
-6 7 3 0.0541 -6.0039 6.9998 2.9981 -0.2700 0.0277 -0.9762
-7 5 1 0.0496 -7.0050 5.0001 0.9986 0.0062 -0.2021 -1.0035
-2 3 -7 0.0169 -2.0030 3.0034 -6.9978 0.8686 0.0360 -0.4998
1 -11 2 0.0417 1.0016 -11.0034 1.9993 -0.1928 -0.7053 0.7587
6 7 -1 0.0831 6.0038 7.0028 -0.9986 -0.0606 0.9847 0.2228
-8 -2 3 0.0456 -8.0050 -2.0026 2.9977 -0.1669 -0.7810 -0.6811
0 11 1 0.0456 -0.0002 11.0023 0.9998 -0.1910 0.7939 -0.6017

loop_
_geom_angle_atom_site_label_1
_geom_angle_atom_site_label_2
_geom_angle_atom_site_label_3
_geom_angle
C2 C1 C11 119.8(2)
C2 C1 P1 119.84(17)
C2 C1 Fe1 66.22(12)
C11 C1 P1 117.01(15)
C11 C1 Fe1 129.00(15)
P1 C1 Fe1 92.51(9)
C1 C2 H2 118.3
C1 C2 C3 123.5(2)
C1 C2 Fe1 74.70(13)
C3 C2 H2 118.3
C3 C2 Fe1 71.38(12)
Fe1 C2 H2 128.0
C2 C3 C31 119.9(2)
C2 C3 Fe1 68.23(12)
C4 C3 C2 119.22(19)
C4 C3 C31 120.57(19)
C4 C3 Fe1 67.92(12)
C31 C3 Fe1 131.70(15)
C3 C4 H4 118.0
C3 C4 Fe1 71.78(12)
C5 C4 C3 124.10(19)
C5 C4 H4 118.0
C5 C4 Fe1 74.91(12)
Fe1 C4 H4 127.7
C4 C5 C51 120.49(19)
C4 C5 P1 119.10(17)
C4 C5 Fe1 65.79(12)
C51 C5 P1 117.56(16)
C51 C5 Fe1 127.84(15)
P1 C5 Fe1 92.33(9)
C12 C11 C1 121.9(2)
C16 C11 C1 121.3(2)
C16 C11 C12 116.7(2)
C11 C12 H12 119.1
C13 C12 C11 121.7(2)
C13 C12 H12 119.1
C12 C13 H13 119.7
C12 C13 C14 120.5(2)
C14 C13 H13 119.7
C13 C14 H14 120.6
C15 C14 C13 118.8(2)
C15 C14 H14 120.6
C14 C15 H15 119.7
C14 C15 C16 120.5(2)
C16 C15 H15 119.7
C11 C16 H16 119.2
C15 C16 C11 121.7(2)
C15 C16 H16 119.2
C22 C21 C26 125.4(2)
C22 C21 Fe1 69.63(12)
C25 C21 C22 108.2(2)
C25 C21 C26 126.3(2)
C25 C21 Fe1 69.73(12)
C26 C21 Fe1 128.96(16)
C21 C22 C27 127.3(2)
C21 C22 Fe1 70.43(12)
C23 C22 C21 107.97(19)
C23 C22 C27 124.6(2)
C23 C22 Fe1 69.95(12)
C27 C22 Fe1 128.75(16)
C22 C23 C24 108.1(2)
C22 C23 C28 124.9(2)
C22 C23 Fe1 70.13(12)
C24 C23 C28 126.8(2)
C24 C23 Fe1 69.29(12)
C28 C23 Fe1 129.56(16)
C23 C24 C25 107.88(19)
C23 C24 C29 126.0(2)
C23 C24 Fe1 70.43(12)
C25 C24 C29 126.0(2)
C25 C24 Fe1 70.55(12)
C29 C24 Fe1 127.00(16)
C21 C25 C24 107.85(19)
C21 C25 C30 126.0(2)
C21 C25 Fe1 70.47(12)
C24 C25 C30 126.0(2)
C24 C25 Fe1 69.15(12)
C30 C25 Fe1 129.07(15)
C21 C26 H26A 109.5
C21 C26 H26B 109.5
C21 C26 H26C 109.5
H26A C26 H26B 109.5
H26A C26 H26C 109.5
H26B C26 H26C 109.5
C22 C27 H27A 109.5
C22 C27 H27B 109.5
C22 C27 H27C 109.5
H27A C27 H27B 109.5
H27A C27 H27C 109.5
H27B C27 H27C 109.5
C23 C28 H28A 109.5
C23 C28 H28B 109.5
C23 C28 H28C 109.5
H28A C28 H28B 109.5
H28A C28 H28C 109.5
H28B C28 H28C 109.5
C24 C29 H29A 109.5
C24 C29 H29B 109.5
C24 C29 H29C 109.5
H29A C29 H29B 109.5
H29A C29 H29C 109.5
H29B C29 H29C 109.5
C25 C30 H30A 109.5
C25 C30 H30B 109.5
C25 C30 H30C 109.5
H30A C30 H30B 109.5
H30A C30 H30C 109.5
H30B C30 H30C 109.5
C32 C31 C3 119.8(2)
C36 C31 C3 122.7(2)
C36 C31 C32 117.5(2)
C31 C32 H32 119.3
C33 C32 C31 121.5(2)
C33 C32 H32 119.3
C32 C33 H33 120.0
C34 C33 C32 120.0(2)
C34 C33 H33 120.0
C33 C34 H34 120.1
C33 C34 C35 119.8(2)
C35 C34 H34 120.1
C34 C35 H35 119.9
C34 C35 C36 120.2(2)
C36 C35 H35 119.9
C31 C36 H36 119.4
C35 C36 C31 121.1(2)
C35 C36 H36 119.4
C52 C51 C5 122.5(2)
C56 C51 C5 121.0(2)
C56 C51 C52 116.5(2)
C51 C52 H52 119.2
C53 C52 C51 121.6(2)
C53 C52 H52 119.2
C52 C53 H53 119.5
C54 C53 C52 121.0(2)
C54 C53 H53 119.5
C53 C54 H54 120.7
C53 C54 C55 118.6(2)
C55 C54 H54 120.7
C54 C55 H55 119.7
C56 C55 C54 120.5(3)
C56 C55 H55 119.7
C51 C56 H56 119.1
C55 C56 C51 121.7(2)
C55 C56 H56 119.1
C1 P1 C5 93.95(10)
C1 P1 H1 103.6(11)
C5 P1 H1 104.5(11)
C2 Fe1 C1 39.08(8)
C2 Fe1 C3 40.39(8)
C2 Fe1 C5 87.97(9)
C2 Fe1 C21 164.87(9)
C2 Fe1 C22 147.80(9)
C2 Fe1 C23 112.56(9)
C2 Fe1 C24 102.14(9)
C2 Fe1 C25 125.24(9)
C3 Fe1 C1 72.11(8)
C3 Fe1 C5 72.33(8)
C3 Fe1 C21 154.34(9)
C4 Fe1 C1 87.71(8)
C4 Fe1 C2 74.02(9)
C4 Fe1 C3 40.30(9)
C4 Fe1 C5 39.29(8)
C4 Fe1 C21 120.42(9)
C4 Fe1 C22 101.06(9)
C4 Fe1 C23 115.45(9)
C4 Fe1 C24 152.90(9)
C4 Fe1 C25 159.16(9)
C5 Fe1 C1 75.54(8)
C21 Fe1 C1 131.24(9)
C21 Fe1 C5 100.84(8)
C22 Fe1 C1 170.20(9)
C22 Fe1 C3 117.48(9)
C22 Fe1 C5 108.53(8)
C22 Fe1 C21 39.95(9)
C22 Fe1 C25 67.26(9)
C23 Fe1 C1 139.13(9)
C23 Fe1 C3 103.28(9)
C23 Fe1 C5 143.35(8)
C23 Fe1 C21 67.00(9)
C23 Fe1 C22 39.92(9)
C23 Fe1 C25 67.37(9)
C24 Fe1 C1 106.32(8)
C24 Fe1 C3 121.51(9)
C24 Fe1 C5 166.10(9)
C24 Fe1 C21 67.31(9)
C24 Fe1 C22 67.54(8)
C24 Fe1 C23 40.28(8)
C24 Fe1 C25 40.30(9)
C25 Fe1 C1 103.05(8)
C25 Fe1 C3 160.27(9)
C25 Fe1 C5 125.83(9)
C25 Fe1 C21 39.80(9)

loop_
_geom_bond_atom_site_label_1
_geom_bond_atom_site_label_2
_geom_bond_distance
C1 C2 1.414(3)
C1 C11 1.490(3)
C1 P1 1.810(2)
C1 Fe1 2.164(2)
C2 H2 0.9300
C2 C3 1.433(3)
C2 Fe1 2.053(2)
C3 C4 1.427(3)
C3 C31 1.487(3)
C3 Fe1 2.095(2)
C4 H4 0.9300
C4 C5 1.419(3)
C4 Fe1 2.044(2)
C5 C51 1.488(3)
C5 P1 1.817(2)
C5 Fe1 2.164(2)
C11 C12 1.403(3)
C11 C16 1.399(3)
C12 H12 0.9300
C12 C13 1.387(3)
C13 H13 0.9300
C13 C14 1.390(4)
C14 H14 0.9300
C14 C15 1.384(4)
C15 H15 0.9300
C15 C16 1.393(3)
C16 H16 0.9300
C21 C22 1.431(3)
C21 C25 1.426(3)
C21 C26 1.495(3)
C21 Fe1 2.100(2)
C22 C23 1.425(3)
C22 C27 1.495(3)
C22 Fe1 2.089(2)
C23 C24 1.432(3)
C23 C28 1.498(3)
C23 Fe1 2.087(2)
C24 C25 1.434(3)
C24 C29 1.496(3)
C24 Fe1 2.071(2)
C25 C30 1.495(3)
C25 Fe1 2.090(2)
C26 H26A 0.9600
C26 H26B 0.9600
C26 H26C 0.9600
C27 H27A 0.9600
C27 H27B 0.9600
C27 H27C 0.9600
C28 H28A 0.9600
C28 H28B 0.9600
C28 H28C 0.9600
C29 H29A 0.9600
C29 H29B 0.9600
C29 H29C 0.9600
C30 H30A 0.9600
C30 H30B 0.9600
C30 H30C 0.9600
C31 C32 1.398(3)
C31 C36 1.396(3)
C32 H32 0.9300
C32 C33 1.385(3)
C33 H33 0.9300
C33 C34 1.381(4)
C34 H34 0.9300
C34 C35 1.382(4)
C35 H35 0.9300
C35 C36 1.390(3)
C36 H36 0.9300
C51 C52 1.402(3)
C51 C56 1.402(3)
C52 H52 0.9300
C52 C53 1.389(3)
C53 H53 0.9300
C53 C54 1.376(4)
C54 H54 0.9300
C54 C55 1.394(4)
C55 H55 0.9300
C55 C56 1.387(4)
C56 H56 0.9300
P1 H1 1.41(3)

loop_
_geom_torsion_atom_site_label_1
_geom_torsion_atom_site_label_2
_geom_torsion_atom_site_label_3
_geom_torsion_atom_site_label_4
_geom_torsion
C1 C2 C3 C4 -9.6(3)
C1 C2 C3 C31 177.2(2)
C1 C2 C3 Fe1 -56.18(19)
C1 C11 C12 C13 176.7(2)
C1 C11 C16 C15 -178.1(2)
C2 C1 C11 C12 13.2(3)
C2 C1 C11 C16 -170.5(2)
C2 C1 P1 C5 44.57(18)
C2 C3 C4 C5 9.7(3)
C2 C3 C4 Fe1 -46.73(17)
C2 C3 C31 C32 -159.8(2)
C2 C3 C31 C36 17.2(3)
C3 C4 C5 C51 -176.06(19)
C3 C4 C5 P1 23.5(3)
C3 C4 C5 Fe1 -55.00(19)
C3 C31 C32 C33 178.1(2)
C3 C31 C36 C35 -178.2(2)
C4 C3 C31 C32 27.0(3)
C4 C3 C31 C36 -155.9(2)
C4 C5 C51 C52 4.8(3)
C4 C5 C51 C56 -173.2(2)
C4 C5 P1 C1 -44.13(18)
C5 C51 C52 C53 -177.9(2)
C5 C51 C56 C55 178.4(2)
C11 C1 C2 C3 177.41(19)
C11 C1 C2 Fe1 122.70(18)
C11 C1 P1 C5 -156.15(17)
C11 C12 C13 C14 1.3(3)
C12 C11 C16 C15 -1.5(3)
C12 C13 C14 C15 -1.4(4)
C13 C14 C15 C16 0.1(4)
C14 C15 C16 C11 1.4(4)
C16 C11 C12 C13 0.2(3)
C21 C22 C23 C24 -1.3(2)
C21 C22 C23 C28 174.6(2)
C21 C22 C23 Fe1 -60.44(15)
C22 C21 C25 C24 -0.1(2)
C22 C21 C25 C30 -176.1(2)
C22 C21 C25 Fe1 59.20(15)
C22 C23 C24 C25 1.3(2)
C22 C23 C24 C29 178.3(2)
C22 C23 C24 Fe1 -59.63(15)
C23 C24 C25 C21 -0.8(2)
C23 C24 C25 C30 175.3(2)
C23 C24 C25 Fe1 -60.85(14)
C25 C21 C22 C23 0.9(2)
C25 C21 C22 C27 176.4(2)
C25 C21 C22 Fe1 -59.26(15)
C26 C21 C22 C23 -175.9(2)
C26 C21 C22 C27 -0.4(4)
C26 C21 C22 Fe1 124.0(2)
C26 C21 C25 C24 176.6(2)
C26 C21 C25 C30 0.6(4)
C26 C21 C25 Fe1 -124.1(2)
C27 C22 C23 C24 -177.0(2)
C27 C22 C23 C28 -1.1(3)
C27 C22 C23 Fe1 123.9(2)
C28 C23 C24 C25 -174.5(2)
C28 C23 C24 C29 2.5(4)
C28 C23 C24 Fe1 124.6(2)
C29 C24 C25 C21 -177.7(2)
C29 C24 C25 C30 -1.7(3)
C29 C24 C25 Fe1 122.2(2)
C31 C3 C4 C5 -177.17(19)
C31 C3 C4 Fe1 126.45(19)
C31 C32 C33 C34 -0.2(4)
C32 C31 C36 C35 -1.1(4)
C32 C33 C34 C35 -0.2(4)
C33 C34 C35 C36 -0.1(4)
C34 C35 C36 C31 0.7(4)
C36 C31 C32 C33 0.8(4)
C51 C5 P1 C1 154.86(17)
C51 C52 C53 C54 -0.1(4)
C52 C51 C56 C55 0.3(4)
C52 C53 C54 C55 -0.4(4)
C53 C54 C55 C56 0.9(4)
C54 C55 C56 C51 -0.8(5)
C56 C51 C52 C53 0.2(3)
P1 C1 C2 C3 -23.9(3)
P1 C1 C2 Fe1 -78.60(14)
P1 C1 C11 C12 -146.10(18)
P1 C1 C11 C16 30.3(3)
P1 C5 C51 C52 165.51(17)
P1 C5 C51 C56 -12.4(3)
Fe1 C1 C2 C3 54.71(19)
Fe1 C1 C11 C12 95.5(2)
Fe1 C1 C11 C16 -88.2(2)
Fe1 C1 P1 C5 -19.32(10)
Fe1 C2 C3 C4 46.59(17)
Fe1 C2 C3 C31 -126.63(19)
Fe1 C3 C4 C5 56.38(19)
Fe1 C3 C31 C32 113.7(2)
Fe1 C3 C31 C36 -69.2(3)
Fe1 C4 C5 C51 -121.06(19)
Fe1 C4 C5 P1 78.50(14)
Fe1 C5 C51 C52 -76.9(3)
Fe1 C5 C51 C56 105.2(2)
Fe1 C5 P1 C1 19.32(10)
Fe1 C21 C22 C23 60.13(15)
Fe1 C21 C22 C27 -124.4(2)
Fe1 C21 C25 C24 -59.27(14)
Fe1 C21 C25 C30 124.7(2)
Fe1 C22 C23 C24 59.10(14)
Fe1 C22 C23 C28 -125.0(2)
Fe1 C23 C24 C25 60.92(14)
Fe1 C23 C24 C29 -122.1(2)
Fe1 C24 C25 C21 60.10(14)
Fe1 C24 C25 C30 -123.8(2)
